data_4301696
loop_
_publ_author_name
'Masataka Oishi'
'Hiroharu Suzuki'

_publ_section_title
;
Zirconocene-Iridium Hydrido Complexes: Arene Carbon-Hydrogen Bond
Activation and Formation of a Planar Square Zr2Ir2 Complex
;
_journal_name_full 'Inorganic Chemistry'
_journal_page_first 2349
_journal_page_last 2351
_journal_paper_doi 10.1021/ic8020113
_journal_volume 48
_journal_year 2009
_chemical_formula_sum 'C22 H32 Cl Ir Zr'
_chemical_formula_weight 615.35
_chemical_name_systematic
; 
 ? 
;
_space_group_IT_number 18
_symmetry_cell_setting orthorhombic
_symmetry_space_group_name_Hall 'P 2 2ab'
_symmetry_space_group_name_H-M 'P 21 21 2'
_atom_sites_solution_hydrogens geom
_atom_sites_solution_primary direct
_atom_sites_solution_secondary difmap
_audit_creation_method SHELXL-97
_cell_angle_alpha 90.00
_cell_angle_beta 90.00
_cell_angle_gamma 90.00
_cell_formula_units_Z 4
_cell_length_a 15.6995(3)
_cell_length_b 19.3011(4)
_cell_length_c 7.1504(2)
_cell_measurement_reflns_used 26359
_cell_measurement_temperature 133(2)
_cell_measurement_theta_max 30.02
_cell_measurement_theta_min 3.04
_cell_volume 2166.70(9)
_computing_cell_refinement 'PROCESS-AUTO (T.Higashi, 1998)'
_computing_data_collection 'PROCESS-AUTO (T.Higashi, 1998)'
_computing_data_reduction 'PROCESS-AUTO (T.Higashi, 1998)'
_computing_molecular_graphics 'ORTEX (P.McArdle, 1995)'
_computing_publication_material SHELXL-97
_computing_structure_refinement 'SHELXL-97 (Sheldrick, 1997)'
_computing_structure_solution 'SHELXS-97 (Sheldrick, 1990)'
_diffrn_ambient_temperature 133(2)
_diffrn_detector_area_resol_mean 100
_diffrn_measured_fraction_theta_full 0.998
_diffrn_measured_fraction_theta_max 0.998
_diffrn_measurement_device_type 'Rigaku R-AXIS RAPID Imaging Plate'
_diffrn_measurement_method 'oscillation photograph'
_diffrn_radiation_monochromator graphite
_diffrn_radiation_source 'Rigaku Rotating Anode ultraX18'
_diffrn_radiation_type MoK\a
_diffrn_radiation_wavelength 0.71069
_diffrn_reflns_av_R_equivalents 0.0369
_diffrn_reflns_av_sigmaI/netI 0.0276
_diffrn_reflns_limit_h_max 22
_diffrn_reflns_limit_h_min -21
_diffrn_reflns_limit_k_max 27
_diffrn_reflns_limit_k_min -26
_diffrn_reflns_limit_l_max 10
_diffrn_reflns_limit_l_min -10
_diffrn_reflns_number 26359
_diffrn_reflns_theta_full 30.02
_diffrn_reflns_theta_max 30.02
_diffrn_reflns_theta_min 3.04
_exptl_absorpt_coefficient_mu 6.742
_exptl_absorpt_correction_T_max 0.2529
_exptl_absorpt_correction_T_min 0.1070
_exptl_absorpt_correction_type numerical
_exptl_absorpt_process_details 'NUMABS (T.Higashi, 1999)'
_exptl_crystal_colour yellow
_exptl_crystal_density_diffrn 1.886
_exptl_crystal_density_meas ?
_exptl_crystal_density_method .
_exptl_crystal_description block
_exptl_crystal_F_000 1192
_exptl_crystal_size_max 0.700
_exptl_crystal_size_mid 0.450
_exptl_crystal_size_min 0.350
_refine_diff_density_max 1.525
_refine_diff_density_min -0.755
_refine_diff_density_rms 0.152
_refine_ls_abs_structure_details 'Flack H D (1983), Acta Cryst. A39, 876-881'
_refine_ls_abs_structure_Flack 0.502(9)
_refine_ls_extinction_method none
_refine_ls_goodness_of_fit_ref 1.118
_refine_ls_hydrogen_treatment ref
_refine_ls_matrix_type full
_refine_ls_number_parameters 244
_refine_ls_number_reflns 6324
_refine_ls_number_restraints 0
_refine_ls_restrained_S_all 1.118
_refine_ls_R_factor_all 0.0264
_refine_ls_R_factor_gt 0.0254
_refine_ls_shift/su_max 0.004
_refine_ls_shift/su_mean 0.000
_refine_ls_structure_factor_coef Fsqd
_refine_ls_weighting_details 'calc w=1/[\s^2^(Fo^2^)+(0.0000P)^2^+8.3970P] where P=(Fo^2^+2Fc^2^)/3'
_refine_ls_weighting_scheme calc
_refine_ls_wR_factor_gt 0.0598
_refine_ls_wR_factor_ref 0.0603
_reflns_number_gt 6144
_reflns_number_total 3601
_reflns_threshold_expression >2sigma(I)
_cod_data_source_file ic8020113_si_003_1.cif
_cod_data_source_block 1b
_cod_depositor_comments
;
The following automatic conversions were performed:
'_symmetry_cell_setting' value 'Orthorhombic' changed to 'orthorhombic'
according to '/home/saulius/struct/CIF-dictionaries/cif_core.dic'
dictionary named 'cif_core.dic' version 2.4.1 from 2010-06-29.

Automatic conversion script
Id: cif_fix_enum 1527 2010-12-29 10:47:43Z saulius 
;
_cod_database_code 4301696

loop_
_symmetry_equiv_pos_as_xyz
'x, y, z'
'-x, -y, z'
'-x+1/2, y+1/2, -z'
'x+1/2, -y+1/2, -z'

loop_
_atom_site_label
_atom_site_type_symbol
_atom_site_fract_x
_atom_site_fract_y
_atom_site_fract_z
_atom_site_U_iso_or_equiv
_atom_site_adp_type
_atom_site_occupancy
_atom_site_symmetry_multiplicity
_atom_site_calc_flag
_atom_site_refinement_flags
_atom_site_disorder_assembly
_atom_site_disorder_group
Ir1 Ir 0.748153(11) 0.679008(6) 0.861799(17) 0.01524(4) Uani 1 1 d . . .
Zr1 Zr 0.74910(3) 0.819257(15) 0.76450(4) 0.01391(6) Uani 1 1 d . . .
Cl1 Cl 0.74002(8) 0.81237(5) 0.41794(12) 0.0229(2) Uani 1 1 d . . .
C1 C 0.6012(3) 0.8796(3) 0.6935(7) 0.0230(10) Uani 1 1 d . . .
C2 C 0.5845(3) 0.8205(3) 0.8031(7) 0.0218(9) Uani 1 1 d . . .
H2 H 0.5534 0.7809 0.7633 0.07(3) Uiso 1 1 calc R . .
C3 C 0.6214(3) 0.8295(3) 0.9817(6) 0.0240(9) Uani 1 1 d . . .
H3 H 0.6179 0.7981 1.0837 0.035(17) Uiso 1 1 calc R . .
C4 C 0.6642(3) 0.8935(3) 0.9809(7) 0.0258(9) Uani 1 1 d . . .
H4 H 0.6951 0.9127 1.0825 0.019(13) Uiso 1 1 calc R . .
C5 C 0.6532(3) 0.9242(3) 0.8039(8) 0.0250(11) Uani 1 1 d . . .
H5 H 0.6766 0.9672 0.7647 0.028(15) Uiso 1 1 calc R . .
C6 C 0.5652(3) 0.8956(3) 0.5044(7) 0.0341(11) Uani 1 1 d . . .
H6A H 0.6071 0.9220 0.4318 0.051 Uiso 1 1 calc R . .
H6B H 0.5131 0.9231 0.5186 0.051 Uiso 1 1 calc R . .
H6C H 0.5520 0.8523 0.4392 0.051 Uiso 1 1 calc R . .
C7 C 0.9111(3) 0.8309(3) 0.6863(7) 0.0246(9) Uani 1 1 d . . .
C8 C 0.8745(3) 0.8973(3) 0.6717(8) 0.0284(11) Uani 1 1 d . . .
H8 H 0.8689 0.9231 0.5592 0.06(2) Uiso 1 1 calc R . .
C9 C 0.8477(3) 0.9195(3) 0.8485(10) 0.0318(13) Uani 1 1 d . . .
H9 H 0.8231 0.9631 0.8771 0.06(2) Uiso 1 1 calc R . .
C10 C 0.8637(3) 0.8657(3) 0.9767(7) 0.0297(11) Uani 1 1 d . . .
H10 H 0.8496 0.8654 1.1059 0.06(2) Uiso 1 1 calc R . .
C11 C 0.9046(3) 0.8122(3) 0.8765(8) 0.0267(10) Uani 1 1 d . . .
H11 H 0.9247 0.7701 0.9291 0.031(16) Uiso 1 1 calc R . .
C12 C 0.9517(4) 0.7898(3) 0.5329(9) 0.0425(14) Uani 1 1 d . . .
H12A H 0.9475 0.7403 0.5617 0.064 Uiso 1 1 calc R . .
H12B H 1.0119 0.8028 0.5219 0.064 Uiso 1 1 calc R . .
H12C H 0.9225 0.7994 0.4146 0.064 Uiso 1 1 calc R . .
C13 C 0.6979(3) 0.6127(3) 1.0930(8) 0.0207(10) Uani 1 1 d . . .
C14 C 0.6733(3) 0.5835(3) 0.9198(8) 0.0219(11) Uani 1 1 d . . .
C15 C 0.7485(4) 0.56512(17) 0.8143(5) 0.0211(7) Uani 1 1 d . . .
C16 C 0.8216(3) 0.5825(3) 0.9291(8) 0.0194(10) Uani 1 1 d . . .
C17 C 0.7906(3) 0.6128(3) 1.0987(7) 0.0181(9) Uani 1 1 d . . .
C18 C 0.6386(4) 0.6351(4) 1.2464(9) 0.0321(13) Uani 1 1 d . . .
H18A H 0.6654 0.6720 1.3196 0.048 Uiso 1 1 calc R . .
H18B H 0.6262 0.5955 1.3280 0.048 Uiso 1 1 calc R . .
H18C H 0.5854 0.6523 1.1915 0.048 Uiso 1 1 calc R . .
C19 C 0.5835(4) 0.5696(4) 0.8575(14) 0.0425(17) Uani 1 1 d . . .
H19A H 0.5769 0.5835 0.7266 0.064 Uiso 1 1 calc R . .
H19B H 0.5439 0.5961 0.9356 0.064 Uiso 1 1 calc R . .
H19C H 0.5712 0.5200 0.8698 0.064 Uiso 1 1 calc R . .
C20 C 0.7505(5) 0.52510(19) 0.6356(6) 0.0338(9) Uani 1 1 d . . .
H20A H 0.7984 0.5410 0.5588 0.051 Uiso 1 1 calc R . .
H20B H 0.6971 0.5323 0.5674 0.051 Uiso 1 1 calc R . .
H20C H 0.7574 0.4757 0.6632 0.051 Uiso 1 1 calc R . .
C21 C 0.9127(3) 0.5677(3) 0.8840(11) 0.0309(13) Uani 1 1 d . . .
H21A H 0.9202 0.5667 0.7480 0.046 Uiso 1 1 calc R . .
H21B H 0.9289 0.5228 0.9368 0.046 Uiso 1 1 calc R . .
H21C H 0.9488 0.6041 0.9376 0.046 Uiso 1 1 calc R . .
C22 C 0.8439(4) 0.6377(3) 1.2589(8) 0.0276(12) Uani 1 1 d . . .
H22A H 0.8097 0.6678 1.3396 0.041 Uiso 1 1 calc R . .
H22B H 0.8928 0.6637 1.2106 0.041 Uiso 1 1 calc R . .
H22C H 0.8642 0.5978 1.3311 0.041 Uiso 1 1 calc R . .
H23 H 0.7563 0.7418 1.0078 0.044(15) Uiso 1 1 d R . .
H24 H 0.8231 0.7161 0.7281 0.024(15) Uiso 1 1 d R . .
H25 H 0.6983 0.7121 0.7408 0.06(2) Uiso 1 1 d R . .

loop_
_atom_site_aniso_label
_atom_site_aniso_U_11
_atom_site_aniso_U_22
_atom_site_aniso_U_33
_atom_site_aniso_U_23
_atom_site_aniso_U_13
_atom_site_aniso_U_12
Ir1 0.01713(6) 0.01236(6) 0.01623(6) 0.00083(4) -0.00085(8) -0.00005(8)
Zr1 0.01601(14) 0.01244(12) 0.01330(12) -0.00060(10) -0.00114(17) 0.0007(2)
Cl1 0.0297(6) 0.0247(4) 0.0144(3) 0.0000(3) -0.0015(4) 0.0016(5)
C1 0.021(2) 0.029(3) 0.020(2) -0.0015(18) -0.0025(16) 0.0075(18)
C2 0.0155(17) 0.027(2) 0.023(2) -0.003(2) -0.0001(15) 0.0020(17)
C3 0.023(2) 0.031(2) 0.018(2) 0.0013(19) 0.0049(16) 0.0066(19)
C4 0.026(2) 0.028(2) 0.023(2) -0.0062(19) -0.0012(18) 0.0082(19)
C5 0.027(2) 0.017(2) 0.031(3) -0.0007(19) 0.0006(19) 0.0048(18)
C6 0.030(2) 0.046(3) 0.026(2) 0.009(2) -0.005(2) 0.007(2)
C7 0.0178(18) 0.029(2) 0.027(2) -0.0029(19) 0.0004(16) -0.0056(17)
C8 0.027(2) 0.027(2) 0.031(3) 0.005(2) -0.001(2) -0.0108(19)
C9 0.026(2) 0.024(3) 0.045(4) -0.014(3) -0.004(2) -0.0061(19)
C10 0.023(2) 0.043(3) 0.023(2) -0.004(2) -0.0049(19) -0.010(2)
C11 0.0190(19) 0.031(2) 0.030(2) 0.001(2) -0.0097(19) -0.0038(18)
C12 0.028(3) 0.050(3) 0.049(3) -0.023(3) 0.006(2) -0.002(2)
C13 0.0176(19) 0.017(2) 0.028(3) 0.0080(19) 0.0029(17) 0.0010(16)
C14 0.019(2) 0.019(2) 0.028(3) 0.011(2) -0.0034(18) -0.0034(17)
C15 0.0280(18) 0.0123(13) 0.0230(16) 0.0037(12) -0.001(2) 0.000(2)
C16 0.017(2) 0.015(2) 0.026(3) 0.000(2) 0.0019(18) 0.0019(16)
C17 0.020(2) 0.018(2) 0.016(2) 0.0020(17) -0.0028(15) 0.0000(16)
C18 0.028(3) 0.036(3) 0.033(3) 0.008(2) 0.013(2) 0.007(2)
C19 0.026(3) 0.032(3) 0.070(5) 0.013(4) -0.017(3) -0.009(2)
C20 0.058(3) 0.0180(16) 0.0253(18) -0.0024(14) -0.009(4) -0.001(3)
C21 0.020(2) 0.028(3) 0.045(3) 0.005(3) 0.008(2) 0.0049(19)
C22 0.028(3) 0.030(3) 0.025(3) 0.004(2) -0.0092(19) -0.001(2)

loop_
_atom_type_symbol
_atom_type_description
_atom_type_scat_dispersion_real
_atom_type_scat_dispersion_imag
_atom_type_scat_source
C C 0.0033 0.0016 'International Tables Vol C Tables 4.2.6.8 and 6.1.1.4'
H H 0.0000 0.0000 'International Tables Vol C Tables 4.2.6.8 and 6.1.1.4'
Cl Cl 0.1484 0.1585 'International Tables Vol C Tables 4.2.6.8 and 6.1.1.4'
Ir Ir -1.4442 7.9887 'International Tables Vol C Tables 4.2.6.8 and 6.1.1.4'
Zr Zr -2.9673 0.5597 'International Tables Vol C Tables 4.2.6.8 and 6.1.1.4'

loop_
_geom_angle_atom_site_label_1
_geom_angle_atom_site_label_2
_geom_angle_atom_site_label_3
_geom_angle
_geom_angle_site_symmetry_1
_geom_angle_site_symmetry_3
_geom_angle_publ_flag
C17 Ir1 C15 63.12(16) . . ?
C17 Ir1 C14 62.63(19) . . ?
C15 Ir1 C14 37.9(2) . . ?
C17 Ir1 C13 38.09(14) . . ?
C15 Ir1 C13 63.11(18) . . ?
C14 Ir1 C13 37.0(2) . . ?
C17 Ir1 C16 37.4(2) . . ?
C15 Ir1 C16 37.87(19) . . ?
C14 Ir1 C16 62.81(14) . . ?
C13 Ir1 C16 63.04(19) . . ?
C17 Ir1 Zr1 138.11(13) . . ?
C15 Ir1 Zr1 156.79(9) . . ?
C14 Ir1 Zr1 148.38(13) . . ?
C13 Ir1 Zr1 137.81(14) . . ?
C16 Ir1 Zr1 148.79(13) . . ?
Cl1 Zr1 C4 128.19(12) . . ?
Cl1 Zr1 C10 131.36(13) . . ?
C4 Zr1 C10 78.68(19) . . ?
Cl1 Zr1 C5 96.85(14) . . ?
C4 Zr1 C5 32.46(17) . . ?
C10 Zr1 C5 94.2(2) . . ?
Cl1 Zr1 C3 124.58(12) . . ?
C4 Zr1 C3 32.37(17) . . ?
C10 Zr1 C3 99.64(17) . . ?
C5 Zr1 C3 53.33(17) . . ?
Cl1 Zr1 C9 108.08(17) . . ?
C4 Zr1 C9 75.10(19) . . ?
C10 Zr1 C9 32.2(2) . . ?
C5 Zr1 C9 74.26(15) . . ?
C3 Zr1 C9 106.00(19) . . ?
Cl1 Zr1 C8 79.49(13) . . ?
C4 Zr1 C8 103.49(18) . . ?
C10 Zr1 C8 53.05(18) . . ?
C5 Zr1 C8 90.86(18) . . ?
C3 Zr1 C8 135.78(18) . . ?
C9 Zr1 C8 31.7(2) . . ?
Cl1 Zr1 C11 111.22(13) . . ?
C4 Zr1 C11 110.15(17) . . ?
C10 Zr1 C11 32.17(18) . . ?
C5 Zr1 C11 124.76(18) . . ?
C3 Zr1 C11 124.19(17) . . ?
C9 Zr1 C11 52.44(18) . . ?
C8 Zr1 C11 51.95(17) . . ?
Cl1 Zr1 C2 92.82(11) . . ?
C4 Zr1 C2 52.94(16) . . ?
C10 Zr1 C2 130.01(17) . . ?
C5 Zr1 C2 52.51(17) . . ?
C3 Zr1 C2 31.87(15) . . ?
C9 Zr1 C2 124.88(17) . . ?
C8 Zr1 C2 141.69(17) . . ?
C11 Zr1 C2 155.63(19) . . ?
Cl1 Zr1 C7 81.21(11) . . ?
C4 Zr1 C7 127.12(16) . . ?
C10 Zr1 C7 53.37(17) . . ?
C5 Zr1 C7 122.15(17) . . ?
C3 Zr1 C7 152.98(16) . . ?
C9 Zr1 C7 52.72(17) . . ?
C8 Zr1 C7 31.56(16) . . ?
C11 Zr1 C7 31.55(16) . . ?
C2 Zr1 C7 171.67(17) . . ?
Cl1 Zr1 C1 77.42(11) . . ?
C4 Zr1 C1 52.93(16) . . ?
C10 Zr1 C1 125.85(18) . . ?
C5 Zr1 C1 31.82(17) . . ?
C3 Zr1 C1 52.49(15) . . ?
C9 Zr1 C1 104.15(18) . . ?
C8 Zr1 C1 111.43(19) . . ?
C11 Zr1 C1 156.27(17) . . ?
C2 Zr1 C1 31.11(16) . . ?
C7 Zr1 C1 140.81(17) . . ?
Cl1 Zr1 Ir1 101.31(2) . . ?
C4 Zr1 Ir1 113.52(13) . . ?
C10 Zr1 Ir1 101.45(14) . . ?
C5 Zr1 Ir1 137.89(13) . . ?
C3 Zr1 Ir1 85.38(12) . . ?
C9 Zr1 Ir1 132.79(15) . . ?
C8 Zr1 Ir1 129.57(13) . . ?
C11 Zr1 Ir1 82.89(12) . . ?
C2 Zr1 Ir1 88.70(12) . . ?
C7 Zr1 Ir1 98.13(11) . . ?
C1 Zr1 Ir1 117.97(12) . . ?
C2 C1 C5 106.7(4) . . ?
C2 C1 C6 126.9(5) . . ?
C5 C1 C6 126.2(5) . . ?
C2 C1 Zr1 72.6(3) . . ?
C5 C1 Zr1 69.9(3) . . ?
C6 C1 Zr1 126.5(3) . . ?
C1 C2 C3 109.1(4) . . ?
C1 C2 Zr1 76.3(3) . . ?
C3 C2 Zr1 71.9(2) . . ?
C4 C3 C2 107.5(4) . . ?
C4 C3 Zr1 71.9(3) . . ?
C2 C3 Zr1 76.2(3) . . ?
C3 C4 C5 108.4(5) . . ?
C3 C4 Zr1 75.7(3) . . ?
C5 C4 Zr1 75.5(3) . . ?
C4 C5 C1 108.3(5) . . ?
C4 C5 Zr1 72.1(3) . . ?
C1 C5 Zr1 78.3(3) . . ?
C8 C7 C11 105.9(5) . . ?
C8 C7 C12 127.0(5) . . ?
C11 C7 C12 127.0(5) . . ?
C8 C7 Zr1 72.4(3) . . ?
C11 C7 Zr1 72.6(3) . . ?
C12 C7 Zr1 121.8(3) . . ?
C9 C8 C7 109.5(5) . . ?
C9 C8 Zr1 73.5(3) . . ?
C7 C8 Zr1 76.1(3) . . ?
C8 C9 C10 108.1(5) . . ?
C8 C9 Zr1 74.8(3) . . ?
C10 C9 Zr1 72.7(3) . . ?
C9 C10 C11 106.8(5) . . ?
C9 C10 Zr1 75.1(3) . . ?
C11 C10 Zr1 76.0(3) . . ?
C7 C11 C10 109.6(5) . . ?
C7 C11 Zr1 75.8(3) . . ?
C10 C11 Zr1 71.8(3) . . ?
C14 C13 C17 107.3(5) . . ?
C14 C13 C18 125.8(5) . . ?
C17 C13 C18 126.8(6) . . ?
C14 C13 Ir1 71.1(3) . . ?
C17 C13 Ir1 70.5(3) . . ?
C18 C13 Ir1 126.4(4) . . ?
C13 C14 C15 109.4(4) . . ?
C13 C14 C19 125.9(6) . . ?
C15 C14 C19 124.6(6) . . ?
C13 C14 Ir1 71.9(3) . . ?
C15 C14 Ir1 71.0(2) . . ?
C19 C14 Ir1 126.1(4) . . ?
C14 C15 C16 107.1(3) . . ?
C14 C15 C20 126.2(5) . . ?
C16 C15 C20 125.9(5) . . ?
C14 C15 Ir1 71.1(3) . . ?
C16 C15 Ir1 71.8(3) . . ?
C20 C15 Ir1 129.9(2) . . ?
C17 C16 C15 107.8(4) . . ?
C17 C16 C21 125.9(5) . . ?
C15 C16 C21 126.3(5) . . ?
C17 C16 Ir1 70.6(3) . . ?
C15 C16 Ir1 70.4(2) . . ?
C21 C16 Ir1 127.1(4) . . ?
C16 C17 C13 108.4(5) . . ?
C16 C17 C22 126.0(5) . . ?
C13 C17 C22 125.5(5) . . ?
C16 C17 Ir1 72.0(3) . . ?
C13 C17 Ir1 71.4(3) . . ?
C22 C17 Ir1 124.5(4) . . ?

loop_
_geom_bond_atom_site_label_1
_geom_bond_atom_site_label_2
_geom_bond_distance
_geom_bond_site_symmetry_2
_geom_bond_publ_flag
Ir1 C17 2.224(5) . ?
Ir1 C15 2.224(3) . ?
Ir1 C14 2.225(5) . ?
Ir1 C13 2.235(5) . ?
Ir1 C16 2.243(5) . ?
Ir1 Zr1 2.7950(3) . ?
Zr1 Cl1 2.4857(9) . ?
Zr1 C4 2.495(5) . ?
Zr1 C10 2.518(5) . ?
Zr1 C5 2.539(5) . ?
Zr1 C3 2.544(4) . ?
Zr1 C9 2.549(5) . ?
Zr1 C8 2.566(5) . ?
Zr1 C11 2.573(4) . ?
Zr1 C2 2.600(4) . ?
Zr1 C7 2.614(4) . ?
Zr1 C1 2.647(5) . ?
C1 C2 1.408(7) . ?
C1 C5 1.426(8) . ?
C1 C6 1.498(7) . ?
C2 C3 1.413(6) . ?
C3 C4 1.405(7) . ?
C4 C5 1.408(8) . ?
C7 C8 1.409(7) . ?
C7 C11 1.410(7) . ?
C7 C12 1.496(7) . ?
C8 C9 1.399(9) . ?
C9 C10 1.407(9) . ?
C10 C11 1.411(8) . ?
C13 C14 1.415(8) . ?
C13 C17 1.455(6) . ?
C13 C18 1.502(8) . ?
C14 C15 1.445(8) . ?
C14 C19 1.503(7) . ?
C15 C16 1.450(7) . ?
C15 C20 1.493(5) . ?
C16 C17 1.432(7) . ?
C16 C21 1.494(7) . ?
C17 C22 1.498(7) . ?

loop_
_geom_torsion_atom_site_label_1
_geom_torsion_atom_site_label_2
_geom_torsion_atom_site_label_3
_geom_torsion_atom_site_label_4
_geom_torsion
_geom_torsion_site_symmetry_1
_geom_torsion_site_symmetry_2
_geom_torsion_site_symmetry_3
_geom_torsion_site_symmetry_4
_geom_torsion_publ_flag
C17 Ir1 Zr1 Cl1 156.4(2) . . . . ?
C15 Ir1 Zr1 Cl1 4.5(4) . . . . ?
C14 Ir1 Zr1 Cl1 -83.8(3) . . . . ?
C13 Ir1 Zr1 Cl1 -145.3(2) . . . . ?
C16 Ir1 Zr1 Cl1 93.5(3) . . . . ?
C17 Ir1 Zr1 C4 -62.8(2) . . . . ?
C15 Ir1 Zr1 C4 145.2(4) . . . . ?
C14 Ir1 Zr1 C4 57.0(3) . . . . ?
C13 Ir1 Zr1 C4 -4.5(2) . . . . ?
C16 Ir1 Zr1 C4 -125.7(3) . . . . ?
C17 Ir1 Zr1 C10 19.7(2) . . . . ?
C15 Ir1 Zr1 C10 -132.2(4) . . . . ?
C14 Ir1 Zr1 C10 139.5(3) . . . . ?
C13 Ir1 Zr1 C10 78.0(2) . . . . ?
C16 Ir1 Zr1 C10 -43.2(3) . . . . ?
C17 Ir1 Zr1 C5 -89.9(3) . . . . ?
C15 Ir1 Zr1 C5 118.2(5) . . . . ?
C14 Ir1 Zr1 C5 30.0(4) . . . . ?
C13 Ir1 Zr1 C5 -31.5(3) . . . . ?
C16 Ir1 Zr1 C5 -152.7(4) . . . . ?
C17 Ir1 Zr1 C3 -79.2(2) . . . . ?
C15 Ir1 Zr1 C3 128.8(4) . . . . ?
C14 Ir1 Zr1 C3 40.6(3) . . . . ?
C13 Ir1 Zr1 C3 -20.9(2) . . . . ?
C16 Ir1 Zr1 C3 -142.1(3) . . . . ?
C17 Ir1 Zr1 C9 28.3(3) . . . . ?
C15 Ir1 Zr1 C9 -123.6(5) . . . . ?
C14 Ir1 Zr1 C9 148.2(4) . . . . ?
C13 Ir1 Zr1 C9 86.7(3) . . . . ?
C16 Ir1 Zr1 C9 -34.5(4) . . . . ?
C17 Ir1 Zr1 C8 70.8(3) . . . . ?
C15 Ir1 Zr1 C8 -81.2(4) . . . . ?
C14 Ir1 Zr1 C8 -169.4(3) . . . . ?
C13 Ir1 Zr1 C8 129.1(3) . . . . ?
C16 Ir1 Zr1 C8 7.9(3) . . . . ?
C17 Ir1 Zr1 C11 46.1(2) . . . . ?
C15 Ir1 Zr1 C11 -105.8(4) . . . . ?
C14 Ir1 Zr1 C11 165.9(3) . . . . ?
C13 Ir1 Zr1 C11 104.4(2) . . . . ?
C16 Ir1 Zr1 C11 -16.8(3) . . . . ?
C17 Ir1 Zr1 C2 -111.0(2) . . . . ?
C15 Ir1 Zr1 C2 97.1(4) . . . . ?
C14 Ir1 Zr1 C2 8.9(3) . . . . ?
C13 Ir1 Zr1 C2 -52.7(2) . . . . ?
C16 Ir1 Zr1 C2 -173.9(3) . . . . ?
C17 Ir1 Zr1 C7 73.8(2) . . . . ?
C15 Ir1 Zr1 C7 -78.1(4) . . . . ?
C14 Ir1 Zr1 C7 -166.4(3) . . . . ?
C13 Ir1 Zr1 C7 132.1(2) . . . . ?
C16 Ir1 Zr1 C7 10.9(3) . . . . ?
C17 Ir1 Zr1 C1 -122.0(2) . . . . ?
C15 Ir1 Zr1 C1 86.1(4) . . . . ?
C14 Ir1 Zr1 C1 -2.1(3) . . . . ?
C13 Ir1 Zr1 C1 -63.6(2) . . . . ?
C16 Ir1 Zr1 C1 175.2(3) . . . . ?
Cl1 Zr1 C1 C2 117.9(3) . . . . ?
C4 Zr1 C1 C2 -77.9(3) . . . . ?
C10 Zr1 C1 C2 -109.8(3) . . . . ?
C5 Zr1 C1 C2 -115.9(4) . . . . ?
C3 Zr1 C1 C2 -36.9(3) . . . . ?
C9 Zr1 C1 C2 -136.4(3) . . . . ?
C8 Zr1 C1 C2 -168.9(3) . . . . ?
C11 Zr1 C1 C2 -127.7(5) . . . . ?
C7 Zr1 C1 C2 176.4(3) . . . . ?
Ir1 Zr1 C1 C2 21.6(3) . . . . ?
Cl1 Zr1 C1 C5 -126.3(3) . . . . ?
C4 Zr1 C1 C5 38.0(3) . . . . ?
C10 Zr1 C1 C5 6.1(4) . . . . ?
C3 Zr1 C1 C5 79.0(3) . . . . ?
C9 Zr1 C1 C5 -20.5(4) . . . . ?
C8 Zr1 C1 C5 -53.0(3) . . . . ?
C11 Zr1 C1 C5 -11.8(6) . . . . ?
C2 Zr1 C1 C5 115.9(4) . . . . ?
C7 Zr1 C1 C5 -67.7(4) . . . . ?
Ir1 Zr1 C1 C5 137.5(3) . . . . ?
Cl1 Zr1 C1 C6 -5.5(4) . . . . ?
C4 Zr1 C1 C6 158.8(5) . . . . ?
C10 Zr1 C1 C6 126.9(4) . . . . ?
C5 Zr1 C1 C6 120.8(6) . . . . ?
C3 Zr1 C1 C6 -160.2(5) . . . . ?
C9 Zr1 C1 C6 100.3(5) . . . . ?
C8 Zr1 C1 C6 67.8(5) . . . . ?
C11 Zr1 C1 C6 109.0(5) . . . . ?
C2 Zr1 C1 C6 -123.4(6) . . . . ?
C7 Zr1 C1 C6 53.1(6) . . . . ?
Ir1 Zr1 C1 C6 -101.7(4) . . . . ?
C5 C1 C2 C3 3.1(5) . . . . ?
C6 C1 C2 C3 -172.1(5) . . . . ?
Zr1 C1 C2 C3 65.0(3) . . . . ?
C5 C1 C2 Zr1 -61.9(3) . . . . ?
C6 C1 C2 Zr1 122.9(5) . . . . ?
Cl1 Zr1 C2 C1 -59.7(3) . . . . ?
C4 Zr1 C2 C1 77.9(3) . . . . ?
C10 Zr1 C2 C1 95.1(3) . . . . ?
C5 Zr1 C2 C1 36.7(3) . . . . ?
C3 Zr1 C2 C1 115.7(4) . . . . ?
C9 Zr1 C2 C1 54.7(4) . . . . ?
C8 Zr1 C2 C1 16.8(4) . . . . ?
C11 Zr1 C2 C1 129.5(4) . . . . ?
C7 Zr1 C2 C1 -15.7(12) . . . . ?
Ir1 Zr1 C2 C1 -161.0(3) . . . . ?
Cl1 Zr1 C2 C3 -175.4(3) . . . . ?
C4 Zr1 C2 C3 -37.8(3) . . . . ?
C10 Zr1 C2 C3 -20.6(4) . . . . ?
C5 Zr1 C2 C3 -78.9(3) . . . . ?
C9 Zr1 C2 C3 -61.0(4) . . . . ?
C8 Zr1 C2 C3 -98.8(4) . . . . ?
C11 Zr1 C2 C3 13.8(5) . . . . ?
C7 Zr1 C2 C3 -131.4(10) . . . . ?
C1 Zr1 C2 C3 -115.7(4) . . . . ?
Ir1 Zr1 C2 C3 83.3(3) . . . . ?
C1 C2 C3 C4 -2.3(5) . . . . ?
Zr1 C2 C3 C4 65.6(3) . . . . ?
C1 C2 C3 Zr1 -67.9(3) . . . . ?
Cl1 Zr1 C3 C4 -108.4(3) . . . . ?
C10 Zr1 C3 C4 50.2(3) . . . . ?
C5 Zr1 C3 C4 -37.8(3) . . . . ?
C9 Zr1 C3 C4 17.8(3) . . . . ?
C8 Zr1 C3 C4 4.6(4) . . . . ?
C11 Zr1 C3 C4 72.9(3) . . . . ?
C2 Zr1 C3 C4 -113.9(4) . . . . ?
C7 Zr1 C3 C4 52.2(5) . . . . ?
C1 Zr1 C3 C4 -78.0(3) . . . . ?
Ir1 Zr1 C3 C4 151.1(3) . . . . ?
Cl1 Zr1 C3 C2 5.6(4) . . . . ?
C4 Zr1 C3 C2 113.9(4) . . . . ?
C10 Zr1 C3 C2 164.2(3) . . . . ?
C5 Zr1 C3 C2 76.1(3) . . . . ?
C9 Zr1 C3 C2 131.7(3) . . . . ?
C8 Zr1 C3 C2 118.6(3) . . . . ?
C11 Zr1 C3 C2 -173.2(3) . . . . ?
C7 Zr1 C3 C2 166.2(3) . . . . ?
C1 Zr1 C3 C2 35.9(3) . . . . ?
Ir1 Zr1 C3 C2 -95.0(3) . . . . ?
C2 C3 C4 C5 0.5(5) . . . . ?
Zr1 C3 C4 C5 69.1(3) . . . . ?
C2 C3 C4 Zr1 -68.6(3) . . . . ?
Cl1 Zr1 C4 C3 96.2(3) . . . . ?
C10 Zr1 C4 C3 -129.4(3) . . . . ?
C5 Zr1 C4 C3 113.7(4) . . . . ?
C9 Zr1 C4 C3 -162.3(3) . . . . ?
C8 Zr1 C4 C3 -176.7(3) . . . . ?
C11 Zr1 C4 C3 -122.6(3) . . . . ?
C2 Zr1 C4 C3 37.2(3) . . . . ?
C7 Zr1 C4 C3 -153.2(3) . . . . ?
C1 Zr1 C4 C3 76.5(3) . . . . ?
Ir1 Zr1 C4 C3 -31.7(3) . . . . ?
Cl1 Zr1 C4 C5 -17.5(4) . . . . ?
C10 Zr1 C4 C5 116.9(3) . . . . ?
C3 Zr1 C4 C5 -113.7(4) . . . . ?
C9 Zr1 C4 C5 84.0(3) . . . . ?
C8 Zr1 C4 C5 69.6(3) . . . . ?
C11 Zr1 C4 C5 123.7(3) . . . . ?
C2 Zr1 C4 C5 -76.5(3) . . . . ?
C7 Zr1 C4 C5 93.1(3) . . . . ?
C1 Zr1 C4 C5 -37.2(3) . . . . ?
Ir1 Zr1 C4 C5 -145.4(3) . . . . ?
C3 C4 C5 C1 1.4(6) . . . . ?
Zr1 C4 C5 C1 70.6(4) . . . . ?
C3 C4 C5 Zr1 -69.2(3) . . . . ?
C2 C1 C5 C4 -2.7(5) . . . . ?
C6 C1 C5 C4 172.4(5) . . . . ?
Zr1 C1 C5 C4 -66.4(3) . . . . ?
C2 C1 C5 Zr1 63.7(3) . . . . ?
C6 C1 C5 Zr1 -121.1(5) . . . . ?
Cl1 Zr1 C5 C4 166.2(3) . . . . ?
C10 Zr1 C5 C4 -61.2(3) . . . . ?
C3 Zr1 C5 C4 37.7(3) . . . . ?
C9 Zr1 C5 C4 -86.9(4) . . . . ?
C8 Zr1 C5 C4 -114.3(3) . . . . ?
C11 Zr1 C5 C4 -72.0(4) . . . . ?
C2 Zr1 C5 C4 77.9(3) . . . . ?
C7 Zr1 C5 C4 -109.9(3) . . . . ?
C1 Zr1 C5 C4 113.8(5) . . . . ?
Ir1 Zr1 C5 C4 50.9(4) . . . . ?
Cl1 Zr1 C5 C1 52.4(3) . . . . ?
C4 Zr1 C5 C1 -113.8(5) . . . . ?
C10 Zr1 C5 C1 -175.0(3) . . . . ?
C3 Zr1 C5 C1 -76.1(3) . . . . ?
C9 Zr1 C5 C1 159.3(4) . . . . ?
C8 Zr1 C5 C1 132.0(3) . . . . ?
C11 Zr1 C5 C1 174.2(3) . . . . ?
C2 Zr1 C5 C1 -35.9(3) . . . . ?
C7 Zr1 C5 C1 136.3(3) . . . . ?
Ir1 Zr1 C5 C1 -62.9(4) . . . . ?
Cl1 Zr1 C7 C8 84.2(3) . . . . ?
C4 Zr1 C7 C8 -47.7(4) . . . . ?
C10 Zr1 C7 C8 -77.3(3) . . . . ?
C5 Zr1 C7 C8 -8.4(4) . . . . ?
C3 Zr1 C7 C8 -79.7(5) . . . . ?
C9 Zr1 C7 C8 -36.6(3) . . . . ?
C11 Zr1 C7 C8 -113.6(5) . . . . ?
C2 Zr1 C7 C8 39.6(12) . . . . ?
C1 Zr1 C7 C8 26.8(4) . . . . ?
Ir1 Zr1 C7 C8 -175.5(3) . . . . ?
Cl1 Zr1 C7 C11 -162.1(3) . . . . ?
C4 Zr1 C7 C11 66.0(4) . . . . ?
C10 Zr1 C7 C11 36.4(3) . . . . ?
C5 Zr1 C7 C11 105.3(3) . . . . ?
C3 Zr1 C7 C11 33.9(5) . . . . ?
C9 Zr1 C7 C11 77.0(4) . . . . ?
C8 Zr1 C7 C11 113.6(5) . . . . ?
C2 Zr1 C7 C11 153.3(10) . . . . ?
C1 Zr1 C7 C11 140.4(3) . . . . ?
Ir1 Zr1 C7 C11 -61.9(3) . . . . ?
Cl1 Zr1 C7 C12 -38.9(4) . . . . ?
C4 Zr1 C7 C12 -170.7(4) . . . . ?
C10 Zr1 C7 C12 159.7(5) . . . . ?
C5 Zr1 C7 C12 -131.5(5) . . . . ?
C3 Zr1 C7 C12 157.2(4) . . . . ?
C9 Zr1 C7 C12 -159.7(5) . . . . ?
C8 Zr1 C7 C12 -123.1(6) . . . . ?
C11 Zr1 C7 C12 123.3(6) . . . . ?
C2 Zr1 C7 C12 -83.4(12) . . . . ?
C1 Zr1 C7 C12 -96.3(5) . . . . ?
Ir1 Zr1 C7 C12 61.4(5) . . . . ?
C11 C7 C8 C9 1.1(5) . . . . ?
C12 C7 C8 C9 -176.6(5) . . . . ?
Zr1 C7 C8 C9 66.5(4) . . . . ?
C11 C7 C8 Zr1 -65.4(3) . . . . ?
C12 C7 C8 Zr1 116.9(5) . . . . ?
Cl1 Zr1 C8 C9 154.1(4) . . . . ?
C4 Zr1 C8 C9 27.1(4) . . . . ?
C10 Zr1 C8 C9 -37.2(3) . . . . ?
C5 Zr1 C8 C9 57.3(4) . . . . ?
C3 Zr1 C8 C9 24.5(4) . . . . ?
C11 Zr1 C8 C9 -78.1(4) . . . . ?
C2 Zr1 C8 C9 73.0(4) . . . . ?
C7 Zr1 C8 C9 -115.6(5) . . . . ?
C1 Zr1 C8 C9 82.2(4) . . . . ?
Ir1 Zr1 C8 C9 -109.8(3) . . . . ?
Cl1 Zr1 C8 C7 -90.3(3) . . . . ?
C4 Zr1 C8 C7 142.7(3) . . . . ?
C10 Zr1 C8 C7 78.3(3) . . . . ?
C5 Zr1 C8 C7 172.9(3) . . . . ?
C3 Zr1 C8 C7 140.1(3) . . . . ?
C9 Zr1 C8 C7 115.6(5) . . . . ?
C11 Zr1 C8 C7 37.5(3) . . . . ?
C2 Zr1 C8 C7 -171.4(3) . . . . ?
C1 Zr1 C8 C7 -162.2(3) . . . . ?
Ir1 Zr1 C8 C7 5.8(4) . . . . ?
C7 C8 C9 C10 -2.6(6) . . . . ?
Zr1 C8 C9 C10 65.6(4) . . . . ?
C7 C8 C9 Zr1 -68.2(3) . . . . ?
Cl1 Zr1 C9 C8 -26.8(4) . . . . ?
C4 Zr1 C9 C8 -152.7(4) . . . . ?
C10 Zr1 C9 C8 114.9(5) . . . . ?
C5 Zr1 C9 C8 -119.0(4) . . . . ?
C3 Zr1 C9 C8 -162.5(3) . . . . ?
C11 Zr1 C9 C8 76.4(4) . . . . ?
C2 Zr1 C9 C8 -133.7(3) . . . . ?
C7 Zr1 C9 C8 36.4(3) . . . . ?
C1 Zr1 C9 C8 -108.0(3) . . . . ?
Ir1 Zr1 C9 C8 98.8(4) . . . . ?
Cl1 Zr1 C9 C10 -141.8(3) . . . . ?
C4 Zr1 C9 C10 92.4(4) . . . . ?
C5 Zr1 C9 C10 126.1(4) . . . . ?
C3 Zr1 C9 C10 82.6(3) . . . . ?
C8 Zr1 C9 C10 -114.9(5) . . . . ?
C11 Zr1 C9 C10 -38.5(3) . . . . ?
C2 Zr1 C9 C10 111.3(3) . . . . ?
C7 Zr1 C9 C10 -78.5(4) . . . . ?
C1 Zr1 C9 C10 137.1(3) . . . . ?
Ir1 Zr1 C9 C10 -16.1(4) . . . . ?
C8 C9 C10 C11 3.0(6) . . . . ?
Zr1 C9 C10 C11 70.0(3) . . . . ?
C8 C9 C10 Zr1 -67.0(4) . . . . ?
Cl1 Zr1 C10 C9 51.6(4) . . . . ?
C4 Zr1 C10 C9 -80.0(3) . . . . ?
C5 Zr1 C10 C9 -51.3(4) . . . . ?
C3 Zr1 C10 C9 -104.8(3) . . . . ?
C8 Zr1 C10 C9 36.7(3) . . . . ?
C11 Zr1 C10 C9 112.0(5) . . . . ?
C2 Zr1 C10 C9 -93.9(4) . . . . ?
C7 Zr1 C10 C9 76.4(4) . . . . ?
C1 Zr1 C10 C9 -54.5(4) . . . . ?
Ir1 Zr1 C10 C9 168.0(3) . . . . ?
Cl1 Zr1 C10 C11 -60.4(4) . . . . ?
C4 Zr1 C10 C11 168.0(3) . . . . ?
C5 Zr1 C10 C11 -163.3(3) . . . . ?
C3 Zr1 C10 C11 143.2(3) . . . . ?
C9 Zr1 C10 C11 -112.0(5) . . . . ?
C8 Zr1 C10 C11 -75.4(3) . . . . ?
C2 Zr1 C10 C11 154.1(3) . . . . ?
C7 Zr1 C10 C11 -35.7(3) . . . . ?
C1 Zr1 C10 C11 -166.5(3) . . . . ?
Ir1 Zr1 C10 C11 56.0(3) . . . . ?
C8 C7 C11 C10 0.8(5) . . . . ?
C12 C7 C11 C10 178.6(5) . . . . ?
Zr1 C7 C11 C10 -64.4(3) . . . . ?
C8 C7 C11 Zr1 65.2(3) . . . . ?
C12 C7 C11 Zr1 -117.1(5) . . . . ?
C9 C10 C11 C7 -2.4(5) . . . . ?
Zr1 C10 C11 C7 67.0(3) . . . . ?
C9 C10 C11 Zr1 -69.4(3) . . . . ?
Cl1 Zr1 C11 C7 19.0(3) . . . . ?
C4 Zr1 C11 C7 -129.1(3) . . . . ?
C10 Zr1 C11 C7 -116.6(5) . . . . ?
C5 Zr1 C11 C7 -96.2(3) . . . . ?
C3 Zr1 C11 C7 -162.1(3) . . . . ?
C9 Zr1 C11 C7 -78.0(4) . . . . ?
C8 Zr1 C11 C7 -37.5(3) . . . . ?
C2 Zr1 C11 C7 -170.9(4) . . . . ?
C1 Zr1 C11 C7 -88.6(5) . . . . ?
Ir1 Zr1 C11 C7 118.4(3) . . . . ?
Cl1 Zr1 C11 C10 135.6(3) . . . . ?
C4 Zr1 C11 C10 -12.5(4) . . . . ?
C5 Zr1 C11 C10 20.4(4) . . . . ?
C3 Zr1 C11 C10 -45.6(4) . . . . ?
C9 Zr1 C11 C10 38.6(3) . . . . ?
C8 Zr1 C11 C10 79.1(4) . . . . ?
C2 Zr1 C11 C10 -54.3(5) . . . . ?
C7 Zr1 C11 C10 116.6(5) . . . . ?
C1 Zr1 C11 C10 28.0(6) . . . . ?
Ir1 Zr1 C11 C10 -125.0(3) . . . . ?
C17 Ir1 C13 C14 -117.1(5) . . . . ?
C15 Ir1 C13 C14 -37.1(3) . . . . ?
C16 Ir1 C13 C14 -79.8(3) . . . . ?
Zr1 Ir1 C13 C14 130.0(3) . . . . ?
C15 Ir1 C13 C17 79.9(4) . . . . ?
C14 Ir1 C13 C17 117.1(5) . . . . ?
C16 Ir1 C13 C17 37.3(3) . . . . ?
Zr1 Ir1 C13 C17 -112.9(3) . . . . ?
C17 Ir1 C13 C18 121.9(7) . . . . ?
C15 Ir1 C13 C18 -158.2(5) . . . . ?
C14 Ir1 C13 C18 -121.0(6) . . . . ?
C16 Ir1 C13 C18 159.2(6) . . . . ?
Zr1 Ir1 C13 C18 9.0(6) . . . . ?
C17 C13 C14 C15 -0.1(6) . . . . ?
C18 C13 C14 C15 -176.7(5) . . . . ?
Ir1 C13 C14 C15 61.5(3) . . . . ?
C17 C13 C14 C19 176.6(6) . . . . ?
C18 C13 C14 C19 -0.1(9) . . . . ?
Ir1 C13 C14 C19 -121.9(6) . . . . ?
C17 C13 C14 Ir1 -61.6(4) . . . . ?
C18 C13 C14 Ir1 121.8(5) . . . . ?
C17 Ir1 C14 C13 38.2(3) . . . . ?
C15 Ir1 C14 C13 118.8(4) . . . . ?
C16 Ir1 C14 C13 80.5(3) . . . . ?
Zr1 Ir1 C14 C13 -101.1(3) . . . . ?
C17 Ir1 C14 C15 -80.6(3) . . . . ?
C13 Ir1 C14 C15 -118.8(4) . . . . ?
C16 Ir1 C14 C15 -38.3(2) . . . . ?
Zr1 Ir1 C14 C15 140.1(2) . . . . ?
C17 Ir1 C14 C19 159.9(7) . . . . ?
C15 Ir1 C14 C19 -119.5(7) . . . . ?
C13 Ir1 C14 C19 121.7(7) . . . . ?
C16 Ir1 C14 C19 -157.8(8) . . . . ?
Zr1 Ir1 C14 C19 20.6(8) . . . . ?
C13 C14 C15 C16 1.2(4) . . . . ?
C19 C14 C15 C16 -175.6(6) . . . . ?
Ir1 C14 C15 C16 63.2(3) . . . . ?
C13 C14 C15 C20 171.8(4) . . . . ?
C19 C14 C15 C20 -4.9(7) . . . . ?
Ir1 C14 C15 C20 -126.2(4) . . . . ?
C13 C14 C15 Ir1 -62.0(4) . . . . ?
C19 C14 C15 Ir1 121.3(5) . . . . ?
C17 Ir1 C15 C14 79.2(3) . . . . ?
C13 Ir1 C15 C14 36.2(3) . . . . ?
C16 Ir1 C15 C14 116.1(3) . . . . ?
Zr1 Ir1 C15 C14 -121.5(4) . . . . ?
C17 Ir1 C15 C16 -37.0(3) . . . . ?
C14 Ir1 C15 C16 -116.1(3) . . . . ?
C13 Ir1 C15 C16 -79.9(3) . . . . ?
Zr1 Ir1 C15 C16 122.4(4) . . . . ?
C17 Ir1 C15 C20 -159.0(7) . . . . ?
C14 Ir1 C15 C20 121.9(7) . . . . ?
C13 Ir1 C15 C20 158.1(7) . . . . ?
C16 Ir1 C15 C20 -122.0(7) . . . . ?
Zr1 Ir1 C15 C20 0.4(9) . . . . ?
C14 C15 C16 C17 -1.8(4) . . . . ?
C20 C15 C16 C17 -172.5(4) . . . . ?
Ir1 C15 C16 C17 61.0(3) . . . . ?
C14 C15 C16 C21 175.1(6) . . . . ?
C20 C15 C16 C21 4.4(8) . . . . ?
Ir1 C15 C16 C21 -122.2(6) . . . . ?
C14 C15 C16 Ir1 -62.7(3) . . . . ?
C20 C15 C16 Ir1 126.6(4) . . . . ?
C15 Ir1 C16 C17 -118.0(4) . . . . ?
C14 Ir1 C16 C17 -79.7(3) . . . . ?
C13 Ir1 C16 C17 -38.0(3) . . . . ?
Zr1 Ir1 C16 C17 101.9(3) . . . . ?
C17 Ir1 C16 C15 118.0(4) . . . . ?
C14 Ir1 C16 C15 38.3(3) . . . . ?
C13 Ir1 C16 C15 80.1(3) . . . . ?
Zr1 Ir1 C16 C15 -140.1(2) . . . . ?
C17 Ir1 C16 C21 -120.8(7) . . . . ?
C15 Ir1 C16 C21 121.2(7) . . . . ?
C14 Ir1 C16 C21 159.5(7) . . . . ?
C13 Ir1 C16 C21 -158.8(6) . . . . ?
Zr1 Ir1 C16 C21 -18.9(7) . . . . ?
C15 C16 C17 C13 1.7(6) . . . . ?
C21 C16 C17 C13 -175.1(5) . . . . ?
Ir1 C16 C17 C13 62.5(4) . . . . ?
C15 C16 C17 C22 179.2(5) . . . . ?
C21 C16 C17 C22 2.3(9) . . . . ?
Ir1 C16 C17 C22 -120.0(5) . . . . ?
C15 C16 C17 Ir1 -60.8(3) . . . . ?
C21 C16 C17 Ir1 122.3(5) . . . . ?
C14 C13 C17 C16 -1.0(7) . . . . ?
C18 C13 C17 C16 175.6(5) . . . . ?
Ir1 C13 C17 C16 -63.0(4) . . . . ?
C14 C13 C17 C22 -178.5(5) . . . . ?
C18 C13 C17 C22 -1.9(11) . . . . ?
Ir1 C13 C17 C22 119.5(6) . . . . ?
C14 C13 C17 Ir1 62.0(4) . . . . ?
C18 C13 C17 Ir1 -121.5(6) . . . . ?
C15 Ir1 C17 C16 37.4(3) . . . . ?
C14 Ir1 C17 C16 80.2(3) . . . . ?
C13 Ir1 C17 C16 117.3(5) . . . . ?
Zr1 Ir1 C17 C16 -130.6(2) . . . . ?
C15 Ir1 C17 C13 -79.9(4) . . . . ?
C14 Ir1 C17 C13 -37.1(4) . . . . ?
C16 Ir1 C17 C13 -117.3(5) . . . . ?
Zr1 Ir1 C17 C13 112.1(3) . . . . ?
C15 Ir1 C17 C22 159.3(5) . . . . ?
C14 Ir1 C17 C22 -157.9(5) . . . . ?
C13 Ir1 C17 C22 -120.8(6) . . . . ?
C16 Ir1 C17 C22 121.9(6) . . . . ?
Zr1 Ir1 C17 C22 -8.7(5) . . . . ?
